data_9014213
loop_
_publ_author_name
'Brunel-Lauegt M'
'Tordjman, I.'
'Durif, A.'

_publ_section_title
;
 Structure cristalline du trimetaphosphate de plomb trihydrate, Pb3(P3O9)2(H2O)3
;
_journal_issue 12
_journal_name_full 'Acta Crystallographica, Section B'
_journal_page_first 3246
_journal_page_last 3249
_journal_paper_doi 10.1107/S0567740876010030
_journal_volume 32
_journal_year 1976
_chemical_formula_sum 'O7 P2 Pb'
_space_group_IT_number 92
_symmetry_space_group_name_Hall 'P 4abw 2nw'
_symmetry_space_group_name_H-M 'P 41 21 2'
_cell_angle_alpha 90
_cell_angle_beta 90
_cell_angle_gamma 90
_cell_length_a 11.957
_cell_length_b 11.957
_cell_length_c 12.270
_cell_formula_units_Z 12
_cell_volume 1754.240
_database_code_amcsd 0015932
_exptl_crystal_density_diffrn 4.329
_cod_duplicate_entry 1007250
_cod_original_formula_sum 'Pb P2 O7'
_cod_database_code 9014213
_amcsd_formula_title Pb3(P3O9)2(H2O)3

loop_
_space_group_symop_operation_xyz
x,y,z
y,x,-z
1/2-y,1/2+x,1/4+z
1/2-x,1/2+y,1/4-z
-x,-y,1/2+z
-y,-x,1/2-z
1/2+y,1/2-x,3/4+z
1/2+x,1/2-y,3/4-z

loop_
_atom_site_label
_atom_site_fract_x
_atom_site_fract_y
_atom_site_fract_z
Pb1 0.11960 0.11960 0.00000
Pb2 0.14780 0.42590 0.53700
P1 0.42010 0.15610 0.04130
P2 0.59650 0.31420 0.03740
P3 0.44310 0.31450 0.21330
O1 0.48600 0.06400 0.09200
O2 0.33300 0.12500 -0.03500
O3 0.63900 0.39700 -0.04300
O4 0.68400 0.24000 0.09300
O5 0.36800 0.40000 0.26300
O6 0.50600 0.24300 0.29000
O7 0.50600 0.23700 -0.02300
O8 0.51900 0.37900 0.13100
O9 0.37300 0.24200 0.13000
O10 0.13900 0.39000 0.31100
O11 0.63500 0.63500 0.00000

loop_
_cod_related_entry_id
_cod_related_entry_database
_cod_related_entry_code
1 AMCSD 0015932
